data_7038270
loop_
_publ_author_name
'Gryca, Izabela'
'Machura, Barbara'
'Ma\/lecki, Jan Grzegorz'
'Kusz, Joachim'
'Shul'pina, Lidia S.'
'Ikonnikov, Nikolay S.'
'Shul'pin, Georgiy B.'

_publ_section_title
;
 p-Tolylimido rhenium(v) complexes with phenolate-based ligands:
 synthesis, X-ray studies and catalytic activity in oxidation with
 tert-butylhydroperoxide.
;
_journal_issue 1
_journal_name_full 'Dalton transactions (Cambridge, England : 2003)'
_journal_page_first 334
_journal_page_last 351
_journal_paper_doi 10.1039/c5dt03598h
_journal_volume 45
_journal_year 2015
_chemical_formula_moiety 'C56 H45 Br N2 O2 P2 Re, C18 H15 P, F6 P'
_chemical_formula_sum 'C74 H60 Br F6 N2 O2 P4 Re'
_chemical_formula_weight 1513.23
_space_group_crystal_system triclinic
_space_group_IT_number 2
_space_group_name_Hall '-P 1'
_space_group_name_H-M_alt 'P -1'
_symmetry_space_group_name_Hall '-P 1'
_symmetry_space_group_name_H-M 'P -1'
_atom_sites_solution_hydrogens geom
_atom_sites_solution_primary direct
_atom_sites_solution_secondary difmap
_audit_creation_date 2015-10-22
_audit_creation_method
;
Olex2 1.2-beta
(compiled 2015.09.21 svn.r3230 for OlexSys, GUI svn.r5103)
;
_audit_update_record
;
2015-11-04 deposited with the CCDC.
2015-11-10 downloaded from the CCDC.
;
_cell_angle_alpha 99.237(2)
_cell_angle_beta 107.373(2)
_cell_angle_gamma 108.801(3)
_cell_formula_units_Z 2
_cell_length_a 11.8734(3)
_cell_length_b 17.2825(5)
_cell_length_c 18.3204(5)
_cell_measurement_reflns_used 11825
_cell_measurement_temperature 293(2)
_cell_measurement_theta_max 29.1460
_cell_measurement_theta_min 3.6420
_cell_volume 3256.41(18)
_computing_cell_refinement 'CrysAlis RED v. 1.163 (UNIL IC & KUMA 2000)'
_computing_data_collection 'CrysAlis CCD v. 1.163 (UNIL IC & KUMA 2000)'
_computing_data_reduction 'CrysAlis RED v. 1.163 (UNIL IC & KUMA 2000)'
_computing_molecular_graphics 'Olex2 (Dolomanov et al., 2009)'
_computing_publication_material 'Olex2 (Dolomanov et al., 2009)'
_computing_structure_refinement 'ShelXL (Sheldrick, 2015)'
_computing_structure_solution 'SHELXS-97 (Sheldrick, 1990)'
_diffrn_ambient_temperature 293(2)
_diffrn_measured_fraction_theta_full 0.998
_diffrn_measured_fraction_theta_max 0.998
_diffrn_measurement_device_type 'Xcalibur, Atlas, Gemini ultra'
_diffrn_measurement_method '\w scans'
_diffrn_radiation_type MoK\a
_diffrn_radiation_wavelength 0.71073
_diffrn_reflns_av_R_equivalents 0.0647
_diffrn_reflns_av_unetI/netI 0.0855
_diffrn_reflns_laue_measured_fraction_full 0.998
_diffrn_reflns_laue_measured_fraction_max 0.998
_diffrn_reflns_limit_h_max 14
_diffrn_reflns_limit_h_min -13
_diffrn_reflns_limit_k_max 20
_diffrn_reflns_limit_k_min -19
_diffrn_reflns_limit_l_max 21
_diffrn_reflns_limit_l_min -21
_diffrn_reflns_number 30772
_diffrn_reflns_point_group_measured_fraction_full 0.998
_diffrn_reflns_point_group_measured_fraction_max 0.998
_diffrn_reflns_theta_full 25.000
_diffrn_reflns_theta_max 25.000
_diffrn_reflns_theta_min 3.345
_diffrn_source 'fine-focus sealed tube'
_exptl_absorpt_coefficient_mu 2.644
_exptl_absorpt_correction_T_max 1.00000
_exptl_absorpt_correction_T_min 0.61863
_exptl_absorpt_correction_type empirical
_exptl_absorpt_process_details
;
CrysAlis RED, (2005)
;
_exptl_crystal_colour brown
_exptl_crystal_colour_primary brown
_exptl_crystal_density_diffrn 1.543
_exptl_crystal_density_method 'not measured'
_exptl_crystal_description prism
_exptl_crystal_F_000 1516
_exptl_crystal_recrystallization_method 'Re-crystallisation from solvent: methanol'
_exptl_crystal_size_max 0.209
_exptl_crystal_size_mid 0.112
_exptl_crystal_size_min 0.099
_refine_diff_density_max 1.714
_refine_diff_density_min -0.862
_refine_diff_density_rms 0.116
_refine_ls_extinction_method none
_refine_ls_goodness_of_fit_ref 1.059
_refine_ls_hydrogen_treatment constr
_refine_ls_matrix_type full
_refine_ls_number_parameters 905
_refine_ls_number_reflns 11445
_refine_ls_number_restraints 501
_refine_ls_restrained_S_all 1.091
_refine_ls_R_factor_all 0.0676
_refine_ls_R_factor_gt 0.0487
_refine_ls_shift/su_max 0.004
_refine_ls_shift/su_mean 0.000
_refine_ls_structure_factor_coef Fsqd
_refine_ls_weighting_details 'w=1/[\s^2^(Fo^2^)+(0.0486P)^2^+0.1991P] where P=(Fo^2^+2Fc^2^)/3'
_refine_ls_weighting_scheme calc
_refine_ls_wR_factor_gt 0.1075
_refine_ls_wR_factor_ref 0.1170
_reflns_Friedel_coverage 0.000
_reflns_number_gt 9333
_reflns_number_total 11445
_reflns_threshold_expression 'I > 2\s(I)'
_cod_data_source_file c5dt03598h2.cif
_cod_data_source_block ren383
_cod_original_cell_volume 3256.39(17)
_cod_database_code 7038270
_shelx_space_group_comment
;
The symmetry employed for this shelxl refinement is uniquely defined
by the following loop, which should always be used as a source of
symmetry information in preference to the above space-group names.
They are only intended as comments.
;
_olex2_refinement_description
;
1. Fixed Uiso
 At 1.2 times of:
  All C(H) groups
 At 1.5 times of:
  All C(H,H,H) groups
2. Restrained distances
 P3-C69 \\sim P3A-C69 \\sim P3A-C63 \\sim P3-C63 \\sim P3A-C57A \\sim P3-C57
 with sigma of 0.01
 P4-F2A \\sim P4-F2 \\sim P4-F3A \\sim P4-F3 \\sim P4-F5A \\sim P4-F5 \\sim
P4-F6A \\sim P4-F6 \\sim P4-F1A ~
 P4-F1 \\sim P4-F4A \\sim P4-F4
 with sigma of 0.005
 F1A-F2A \\sim F1A-F4A \\sim F1A-F5A \\sim F1A-F6A \\sim F3A-F2A \\sim F3A-F4A
\\sim F3A-F5A \\sim F3A-F6A
 \\sim F1-F2 \\sim F1-F4 \\sim F1-F5 \\sim F1-F6 \\sim F3-F2 \\sim F3-F4 \\sim
F3-F5 \\sim F3-F6
 with sigma of 0.01
3. Uiso/Uaniso restraints and constraints
P3A \\sim P3: within 2A with sigma of 0.003 and sigma for terminal atoms of
0.006
C58 \\sim C59 \\sim C60 \\sim C61 \\sim C57A \\sim C58A \\sim C59A \\sim C60A
\\sim C61A \\sim C62A \\sim C57 \\sim C62: within 2A with sigma of 0.003 and
sigma for terminal atoms of 0.006
F1 \\sim F2 \\sim F3 \\sim F4 \\sim F5 \\sim F6 \\sim F4A \\sim F3A \\sim F5A
\\sim F6A \\sim F1A \\sim F2A: within 2A with sigma of 0.003 and sigma for
terminal atoms of 0.006
4. Others
 Fixed Sof: P3(0.43256) C57(0.43256) C58(0.43256) H8BA(0.43256) C59(0.43256)
 H9BA(0.43256) C60(0.43256) H0CA(0.43256) C61(0.43256) H1CA(0.43256)
 C62(0.43256) H2CA(0.43256) F1(0.5) F2(0.5) F3(0.5) F4(0.5) F5(0.5) F6(0.5)
 F4A(0.5) F3A(0.5) F5A(0.5) F6A(0.5) F1A(0.5) F2A(0.5) C57A(0.56744)
 C58A(0.56744) H3DA(0.56744) C59A(0.56744) H4DA(0.56744) C60A(0.56744)
 H5DA(0.56744) C61A(0.56744) H6DA(0.56744) C62A(0.56744) H7DA(0.56744)
 P3A(0.56744)
5.a Aromatic/amide H refined with riding coordinates:
 C2(H), C3(HA), C4(HB), C5(HC), C6(HD), C8(HE), C9(HF), C10(HG), C11(HH),
 C12(HI), C14(HJ), C15(HK), C16(HL), C17(HM), C18(HN), C20(HO), C21(HP),
 C22(HQ), C23(HR), C27(HS), C28(HT), C29(HU), C30(HV), C33(HW), C34(HX),
 C36(HY), C37(HZ), C40(H3AA), C41(H4AA), C42(H5AA), C43(H6AA), C44(H7AA),
 C46(H8AA), C47(H9AA), C48(H0BA), C49(H1BA), C50(H2BA), C52(H3BA), C53(H4BA),
 C54(H5BA), C55(H6BA), C56(H7BA), C58(H8BA), C59(H9BA), C60(H0CA), C61(H1CA),
 C62(H2CA), C64(H3CA), C65(H4CA), C66(H5CA), C67(H6CA), C68(H7CA), C70(H8CA),
 C71(H9CA), C72(H0DA), C73(H1DA), C74(H2DA), C58A(H3DA), C59A(H4DA), C60A(H5DA),
  C61A(H6DA), C62A(H7DA)
5.b Fitted hexagon refined as free rotating group:
 C57(C58,C59,C60,C61,C62), C57A(C58A,C59A,C60A,C61A,C62A)
5.c Idealised Me refined as rotating group:
 C38(H0AA,H1AA,H2AA)
;
_shelx_shelxl_version_number 2014/7
_olex2_submission_special_instructions 'No special instructions were received'

loop_
_space_group_symop_operation_xyz
'x, y, z'
'-x, -y, -z'

loop_
_atom_site_label
_atom_site_type_symbol
_atom_site_fract_x
_atom_site_fract_y
_atom_site_fract_z
_atom_site_U_iso_or_equiv
_atom_site_adp_type
_atom_site_occupancy
_atom_site_site_symmetry_order
_atom_site_calc_flag
_atom_site_refinement_flags_posn
_atom_site_refinement_flags_adp
_atom_site_refinement_flags_occupancy
_atom_site_disorder_assembly
_atom_site_disorder_group
Re1 Re 0.70035(2) 0.83041(2) 0.65810(2) 0.02793(9) Uani 1 1 d . . . . .
O1 O 0.6065(3) 0.7300(2) 0.6861(2) 0.0341(9) Uani 1 1 d . . . . .
O2 O 0.9315(4) 0.6833(3) 0.6940(3) 0.0456(11) Uani 1 1 d . . . . .
N1 N 0.8318(4) 0.7690(3) 0.6634(2) 0.0301(11) Uani 1 1 d . . . . .
N2 N 0.7852(4) 0.9216(3) 0.6387(3) 0.0279(10) Uani 1 1 d . . . . .
Br1 Br 0.52067(5) 0.88265(4) 0.65327(4) 0.04348(17) Uani 1 1 d . . . . .
P1 P 0.80500(13) 0.90198(10) 0.80616(9) 0.0314(3) Uani 1 1 d . . . . .
P2 P 0.57456(13) 0.74655(10) 0.51433(9) 0.0303(3) Uani 1 1 d . . . . .
P3 P 0.5452(11) 0.7290(4) 0.1939(6) 0.0633(19) Uani 0.4326 1 d D U P A 1
C1 C 0.8908(5) 1.0160(4) 0.8274(3) 0.0395(15) Uani 1 1 d . . . . .
C2 C 0.8225(6) 1.0637(4) 0.7990(4) 0.0449(16) Uani 1 1 d . . . . .
H H 0.7345 1.0365 0.7702 0.054 Uiso 1 1 calc R . . . .
C3 C 0.8805(8) 1.1487(5) 0.8121(5) 0.065(2) Uani 1 1 d . . . . .
HA H 0.8320 1.1789 0.7926 0.078 Uiso 1 1 calc R . . . .
C4 C 1.0118(8) 1.1914(5) 0.8542(5) 0.069(2) Uani 1 1 d . . . . .
HB H 1.0516 1.2497 0.8622 0.083 Uiso 1 1 calc R . . . .
C5 C 1.0817(7) 1.1468(6) 0.8838(4) 0.066(2) Uani 1 1 d . . . . .
HC H 1.1694 1.1751 0.9131 0.080 Uiso 1 1 calc R . . . .
C6 C 1.0227(6) 1.0586(5) 0.8707(4) 0.0503(17) Uani 1 1 d . . . . .
HD H 1.0712 1.0285 0.8908 0.060 Uiso 1 1 calc R . . . .
C7 C 0.9190(5) 0.8598(4) 0.8569(3) 0.0385(15) Uani 1 1 d . . . . .
C8 C 0.9002(7) 0.8160(5) 0.9118(4) 0.0548(19) Uani 1 1 d . . . . .
HE H 0.8320 0.8122 0.9281 0.066 Uiso 1 1 calc R . . . .
C9 C 0.9821(9) 0.7780(6) 0.9426(5) 0.080(3) Uani 1 1 d . . . . .
HF H 0.9667 0.7468 0.9780 0.096 Uiso 1 1 calc R . . . .
C10 C 1.0846(9) 0.7856(6) 0.9218(5) 0.082(3) Uani 1 1 d . . . . .
HG H 1.1412 0.7616 0.9444 0.098 Uiso 1 1 calc R . . . .
C11 C 1.1043(7) 0.8287(6) 0.8678(5) 0.072(2) Uani 1 1 d . . . . .
HH H 1.1730 0.8323 0.8522 0.086 Uiso 1 1 calc R . . . .
C12 C 1.0240(6) 0.8668(5) 0.8362(4) 0.0495(17) Uani 1 1 d . . . . .
HI H 1.0402 0.8976 0.8006 0.059 Uiso 1 1 calc R . . . .
C13 C 0.7022(5) 0.8971(4) 0.8635(3) 0.0333(13) Uani 1 1 d . . . . .
C14 C 0.7498(6) 0.9558(5) 0.9370(4) 0.0460(16) Uani 1 1 d . . . . .
HJ H 0.8314 0.9987 0.9550 0.055 Uiso 1 1 calc R . . . .
C15 C 0.6777(7) 0.9520(5) 0.9848(4) 0.0541(18) Uani 1 1 d . . . . .
HK H 0.7101 0.9923 1.0340 0.065 Uiso 1 1 calc R . . . .
C16 C 0.5588(7) 0.8882(5) 0.9586(4) 0.0558(19) Uani 1 1 d . . . . .
HL H 0.5107 0.8848 0.9906 0.067 Uiso 1 1 calc R . . . .
C17 C 0.5095(6) 0.8294(5) 0.8861(4) 0.0516(18) Uani 1 1 d . . . . .
HM H 0.4280 0.7866 0.8686 0.062 Uiso 1 1 calc R . . . .
C18 C 0.5810(6) 0.8338(4) 0.8389(4) 0.0441(16) Uani 1 1 d . . . . .
HN H 0.5471 0.7935 0.7895 0.053 Uiso 1 1 calc R . . . .
C19 C 0.6334(5) 0.6708(4) 0.7204(3) 0.0360(14) Uani 1 1 d . . . . .
C20 C 0.5479(6) 0.6223(4) 0.7488(4) 0.0455(16) Uani 1 1 d . . . . .
HO H 0.4723 0.6298 0.7442 0.055 Uiso 1 1 calc R . . . .
C21 C 0.5763(7) 0.5623(5) 0.7840(4) 0.059(2) Uani 1 1 d . . . . .
HP H 0.5191 0.5299 0.8034 0.070 Uiso 1 1 calc R . . . .
C22 C 0.6869(8) 0.5495(5) 0.7912(5) 0.062(2) Uani 1 1 d . . . . .
HQ H 0.7039 0.5089 0.8152 0.075 Uiso 1 1 calc R . . . .
C23 C 0.7718(7) 0.5965(4) 0.7630(4) 0.0504(17) Uani 1 1 d . . . . .
HR H 0.8468 0.5879 0.7678 0.061 Uiso 1 1 calc R . . . .
C24 C 0.7465(6) 0.6577(4) 0.7268(4) 0.0380(14) Uani 1 1 d . . . . .
C25 C 0.8329(5) 0.7051(4) 0.6947(3) 0.0337(13) Uani 1 1 d . . . . .
C26 C 0.9987(6) 0.7369(5) 0.6603(4) 0.0443(16) Uani 1 1 d . . . . .
C27 C 1.1108(6) 0.7424(5) 0.6510(5) 0.062(2) Uani 1 1 d . . . . .
HS H 1.1527 0.7076 0.6680 0.074 Uiso 1 1 calc R . . . .
C28 C 1.1578(7) 0.8022(5) 0.6153(5) 0.061(2) Uani 1 1 d . . . . .
HT H 1.2330 0.8078 0.6067 0.073 Uiso 1 1 calc R . . . .
C29 C 1.0949(6) 0.8556(5) 0.5912(4) 0.0552(19) Uani 1 1 d . . . . .
HU H 1.1295 0.8955 0.5670 0.066 Uiso 1 1 calc R . . . .
C30 C 0.9841(5) 0.8502(4) 0.6025(4) 0.0405(15) Uani 1 1 d . . . . .
HV H 0.9424 0.8852 0.5861 0.049 Uiso 1 1 calc R . . . .
C31 C 0.9361(5) 0.7897(4) 0.6396(3) 0.0350(14) Uani 1 1 d . . . . .
C32 C 0.8406(5) 1.0007(4) 0.6299(3) 0.0319(13) Uani 1 1 d . . . . .
C33 C 0.9719(6) 1.0492(4) 0.6660(4) 0.0433(16) Uani 1 1 d . . . . .
HW H 1.0262 1.0265 0.6942 0.052 Uiso 1 1 calc R . . . .
C34 C 1.0216(6) 1.1308(4) 0.6602(4) 0.0512(17) Uani 1 1 d . . . . .
HX H 1.1096 1.1624 0.6843 0.061 Uiso 1 1 calc R . . . .
C35 C 0.9444(7) 1.1665(4) 0.6197(4) 0.0530(18) Uani 1 1 d . . . . .
C36 C 0.8135(7) 1.1169(5) 0.5804(4) 0.0505(18) Uani 1 1 d . . . . .
HY H 0.7607 1.1393 0.5503 0.061 Uiso 1 1 calc R . . . .
C37 C 0.7613(6) 1.0353(4) 0.5852(4) 0.0412(15) Uani 1 1 d . . . . .
HZ H 0.6738 1.0030 0.5590 0.049 Uiso 1 1 calc R . . . .
C38 C 0.9986(9) 1.2580(5) 0.6181(6) 0.092(3) Uani 1 1 d . . . . .
H0AA H 1.0436 1.2947 0.6717 0.138 Uiso 1 1 calc GR . . . .
H1AA H 0.9299 1.2733 0.5910 0.138 Uiso 1 1 calc GR . . . .
H2AA H 1.0567 1.2640 0.5905 0.138 Uiso 1 1 calc GR . . . .
C39 C 0.5816(5) 0.8193(4) 0.4530(3) 0.0377(14) Uani 1 1 d . . . . .
C40 C 0.6974(6) 0.8583(4) 0.4416(3) 0.0393(15) Uani 1 1 d . . . . .
H3AA H 0.7673 0.8443 0.4629 0.047 Uiso 1 1 calc R . . . .
C41 C 0.7056(7) 0.9170(5) 0.3987(4) 0.0521(18) Uani 1 1 d . . . . .
H4AA H 0.7805 0.9415 0.3898 0.063 Uiso 1 1 calc R . . . .
C42 C 0.6037(7) 0.9397(5) 0.3689(4) 0.0559(19) Uani 1 1 d . . . . .
H5AA H 0.6114 0.9807 0.3413 0.067 Uiso 1 1 calc R . . . .
C43 C 0.4906(7) 0.9023(5) 0.3794(4) 0.0560(19) Uani 1 1 d . . . . .
H6AA H 0.4215 0.9168 0.3578 0.067 Uiso 1 1 calc R . . . .
C44 C 0.4800(6) 0.8433(4) 0.4221(4) 0.0472(17) Uani 1 1 d . . . . .
H7AA H 0.4042 0.8192 0.4302 0.057 Uiso 1 1 calc R . . . .
C45 C 0.4039(5) 0.6822(4) 0.4851(4) 0.0365(14) Uani 1 1 d . . . . .
C46 C 0.3336(6) 0.6359(5) 0.4046(4) 0.0542(18) Uani 1 1 d . . . . .
H8AA H 0.3743 0.6389 0.3683 0.065 Uiso 1 1 calc R . . . .
C47 C 0.2055(7) 0.5864(5) 0.3793(5) 0.063(2) Uani 1 1 d . . . . .
H9AA H 0.1596 0.5561 0.3257 0.076 Uiso 1 1 calc R . . . .
C48 C 0.1442(6) 0.5810(5) 0.4323(5) 0.063(2) Uani 1 1 d . . . . .
H0BA H 0.0567 0.5480 0.4143 0.075 Uiso 1 1 calc R . . . .
C49 C 0.2113(6) 0.6239(4) 0.5113(5) 0.0546(19) Uani 1 1 d . . . . .
H1BA H 0.1702 0.6194 0.5474 0.066 Uiso 1 1 calc R . . . .
C50 C 0.3417(5) 0.6745(4) 0.5377(4) 0.0421(15) Uani 1 1 d . . . . .
H2BA H 0.3874 0.7035 0.5915 0.051 Uiso 1 1 calc R . . . .
C51 C 0.6278(5) 0.6678(4) 0.4745(3) 0.0350(14) Uani 1 1 d . . . . .
C52 C 0.6550(6) 0.6616(5) 0.4055(4) 0.0500(17) Uani 1 1 d . . . . .
H3BA H 0.6470 0.7003 0.3764 0.060 Uiso 1 1 calc R . . . .
C53 C 0.6935(7) 0.5992(5) 0.3802(4) 0.0581(19) Uani 1 1 d . . . . .
H4BA H 0.7122 0.5959 0.3343 0.070 Uiso 1 1 calc R . . . .
C54 C 0.7043(7) 0.5418(5) 0.4222(5) 0.061(2) Uani 1 1 d . . . . .
H5BA H 0.7315 0.5000 0.4050 0.074 Uiso 1 1 calc R . . . .
C55 C 0.6759(7) 0.5448(5) 0.4888(4) 0.0568(19) Uani 1 1 d . . . . .
H6BA H 0.6825 0.5049 0.5165 0.068 Uiso 1 1 calc R . . . .
C56 C 0.6375(6) 0.6072(4) 0.5148(4) 0.0475(16) Uani 1 1 d . . . . .
H7BA H 0.6175 0.6090 0.5603 0.057 Uiso 1 1 calc R . . . .
C57 C 0.3709(10) 0.6704(11) 0.1552(10) 0.079(2) Uani 0.4326 1 d D U P A 1
C58 C 0.2881(13) 0.6184(9) 0.0790(9) 0.081(2) Uani 0.4326 1 d G U P A 1
H8BA H 0.3205 0.6081 0.0397 0.097 Uiso 0.4326 1 calc R . P A 1
C59 C 0.1569(12) 0.5816(9) 0.0615(7) 0.083(2) Uani 0.4326 1 d G U P A 1
H9BA H 0.1015 0.5468 0.0105 0.099 Uiso 0.4326 1 calc R . P A 1
C60 C 0.1085(10) 0.5970(9) 0.1202(8) 0.082(2) Uani 0.4326 1 d G U P A 1
H0CA H 0.0207 0.5724 0.1084 0.098 Uiso 0.4326 1 calc R . P A 1
C61 C 0.1913(13) 0.6490(10) 0.1964(7) 0.081(2) Uani 0.4326 1 d G U P A 1
H1CA H 0.1589 0.6593 0.2356 0.097 Uiso 0.4326 1 calc R . P A 1
C62 C 0.3225(13) 0.6858(10) 0.2139(8) 0.080(2) Uani 0.4326 1 d G U P A 1
H2CA H 0.3779 0.7206 0.2649 0.096 Uiso 0.4326 1 calc R . P A 1
C63 C 0.5788(7) 0.6803(5) 0.1107(4) 0.060(2) Uani 1 1 d D . . . .
C64 C 0.6384(9) 0.6236(6) 0.1271(5) 0.080(3) Uani 1 1 d . . . . .
H3CA H 0.6511 0.6101 0.1753 0.096 Uiso 1 1 calc R . . . .
C65 C 0.6777(10) 0.5881(6) 0.0722(7) 0.097(3) Uani 1 1 d . . . . .
H4CA H 0.7165 0.5502 0.0836 0.116 Uiso 1 1 calc R . . . .
C66 C 0.6616(8) 0.6066(6) 0.0018(6) 0.087(3) Uani 1 1 d . . . . .
H5CA H 0.6887 0.5815 -0.0348 0.104 Uiso 1 1 calc R . . . .
C67 C 0.6052(8) 0.6623(6) -0.0150(5) 0.070(2) Uani 1 1 d . . . . .
H6CA H 0.5956 0.6763 -0.0629 0.084 Uiso 1 1 calc R . . . .
C68 C 0.5628(7) 0.6980(5) 0.0378(4) 0.063(2) Uani 1 1 d . . . . .
H7CA H 0.5224 0.7346 0.0246 0.075 Uiso 1 1 calc R . . . .
C69 C 0.5492(6) 0.8306(4) 0.1741(4) 0.0467(16) Uani 1 1 d D . . . .
C70 C 0.4503(7) 0.8577(6) 0.1523(5) 0.066(2) Uani 1 1 d . . . . .
H8CA H 0.3660 0.8193 0.1368 0.079 Uiso 1 1 calc R . . . .
C71 C 0.4763(9) 0.9431(7) 0.1533(5) 0.080(3) Uani 1 1 d . . . . .
H9CA H 0.4093 0.9613 0.1384 0.096 Uiso 1 1 calc R . . . .
C72 C 0.6001(9) 0.9994(6) 0.1764(5) 0.074(2) Uani 1 1 d . . . . .
H0DA H 0.6179 1.0564 0.1787 0.089 Uiso 1 1 calc R . . . .
C73 C 0.6955(8) 0.9727(5) 0.1955(5) 0.068(2) Uani 1 1 d . . . . .
H1DA H 0.7794 1.0110 0.2096 0.081 Uiso 1 1 calc R . . . .
C74 C 0.6718(7) 0.8895(5) 0.1948(4) 0.061(2) Uani 1 1 d . . . . .
H2DA H 0.7402 0.8726 0.2088 0.073 Uiso 1 1 calc R . . . .
P4 P 0.18703(16) 0.56863(14) 0.78764(11) 0.0549(5) Uani 1 1 d D . . . .
F1 F 0.3106(7) 0.5505(7) 0.7991(6) 0.119(3) Uani 0.5 1 d D U P B 1
F2 F 0.2043(11) 0.5687(10) 0.8753(4) 0.134(3) Uani 0.5 1 d D U P B 1
F3 F 0.0598(6) 0.5821(7) 0.7756(6) 0.130(3) Uani 0.5 1 d D U P B 1
F4 F 0.1087(8) 0.4706(3) 0.7684(10) 0.142(3) Uani 0.5 1 d D U P B 1
F5 F 0.2632(9) 0.6655(4) 0.8074(11) 0.158(3) Uani 0.5 1 d D U P B 1
F6 F 0.1573(11) 0.5534(10) 0.6966(3) 0.139(3) Uani 0.5 1 d D U P B 1
F4A F 0.1756(11) 0.4844(6) 0.7352(6) 0.137(3) Uani 0.5 1 d D U P B 2
F3A F 0.0537(6) 0.5580(6) 0.7298(5) 0.136(3) Uani 0.5 1 d D U P B 2
F5A F 0.2042(10) 0.6583(5) 0.8344(7) 0.136(3) Uani 0.5 1 d D U P B 2
F6A F 0.2520(8) 0.6197(9) 0.7375(7) 0.118(3) Uani 0.5 1 d D U P B 2
F1A F 0.3231(6) 0.5834(6) 0.8455(5) 0.139(3) Uani 0.5 1 d D U P B 2
F2A F 0.1255(9) 0.5207(10) 0.8395(7) 0.137(3) Uani 0.5 1 d D U P B 2
C57A C 0.3404(8) 0.6696(8) 0.1391(7) 0.079(2) Uani 0.5674 1 d D U P A 2
C58A C 0.2698(10) 0.6430(7) 0.0575(7) 0.082(2) Uani 0.5674 1 d G U P A 2
H3DA H 0.3116 0.6454 0.0218 0.098 Uiso 0.5674 1 calc R . P A 2
C59A C 0.1366(10) 0.6126(7) 0.0291(5) 0.082(2) Uani 0.5674 1 d G U P A 2
H4DA H 0.0894 0.5948 -0.0255 0.099 Uiso 0.5674 1 calc R . P A 2
C60A C 0.0741(8) 0.6089(7) 0.0824(6) 0.082(2) Uani 0.5674 1 d G U P A 2
H5DA H -0.0150 0.5887 0.0635 0.098 Uiso 0.5674 1 calc R . P A 2
C61A C 0.1447(10) 0.6356(8) 0.1641(5) 0.082(2) Uani 0.5674 1 d G U P A 2
H6DA H 0.1028 0.6331 0.1997 0.098 Uiso 0.5674 1 calc R . P A 2
C62A C 0.2778(10) 0.6659(9) 0.1924(5) 0.080(2) Uani 0.5674 1 d G U P A 2
H7DA H 0.3250 0.6837 0.2470 0.096 Uiso 0.5674 1 calc R . P A 2
P3A P 0.5162(8) 0.7215(3) 0.1816(4) 0.0632(16) Uani 0.5674 1 d D U P A 2

loop_
_atom_site_aniso_label
_atom_site_aniso_U_11
_atom_site_aniso_U_22
_atom_site_aniso_U_33
_atom_site_aniso_U_23
_atom_site_aniso_U_13
_atom_site_aniso_U_12
Re1 0.02757(13) 0.02486(14) 0.03402(15) 0.00875(10) 0.01382(10) 0.01134(10)
O1 0.030(2) 0.030(2) 0.049(2) 0.015(2) 0.0190(17) 0.0130(18)
O2 0.053(3) 0.051(3) 0.059(3) 0.024(2) 0.033(2) 0.038(2)
N1 0.040(3) 0.027(3) 0.023(2) 0.007(2) 0.0102(19) 0.015(2)
N2 0.027(2) 0.027(3) 0.033(3) 0.005(2) 0.0145(19) 0.013(2)
Br1 0.0362(3) 0.0385(4) 0.0586(4) 0.0097(3) 0.0187(3) 0.0192(3)
P1 0.0314(7) 0.0308(9) 0.0324(8) 0.0085(7) 0.0133(6) 0.0118(7)
P2 0.0320(7) 0.0279(8) 0.0331(8) 0.0090(7) 0.0129(6) 0.0136(7)
P3 0.089(4) 0.048(2) 0.040(3) 0.014(2) 0.013(3) 0.021(3)
C1 0.038(3) 0.035(4) 0.039(4) 0.003(3) 0.018(3) 0.007(3)
C2 0.049(4) 0.037(4) 0.050(4) 0.011(3) 0.020(3) 0.018(3)
C3 0.089(6) 0.037(5) 0.079(5) 0.022(4) 0.041(4) 0.028(4)
C4 0.080(6) 0.033(4) 0.065(5) -0.005(4) 0.033(4) -0.011(4)
C5 0.052(4) 0.064(6) 0.054(5) -0.001(4) 0.014(3) 0.000(4)
C6 0.049(4) 0.039(4) 0.048(4) -0.002(3) 0.015(3) 0.010(3)
C7 0.040(3) 0.043(4) 0.033(3) 0.007(3) 0.009(3) 0.024(3)
C8 0.073(5) 0.067(5) 0.045(4) 0.025(4) 0.028(3) 0.043(4)
C9 0.115(7) 0.083(7) 0.068(6) 0.038(5) 0.034(5) 0.064(6)
C10 0.098(7) 0.106(8) 0.069(6) 0.028(6) 0.020(5) 0.083(7)
C11 0.053(4) 0.096(7) 0.068(5) 0.011(5) 0.012(4) 0.045(5)
C12 0.044(4) 0.054(5) 0.045(4) 0.006(3) 0.010(3) 0.022(4)
C13 0.036(3) 0.038(4) 0.037(3) 0.012(3) 0.019(3) 0.022(3)
C14 0.039(3) 0.057(5) 0.036(4) 0.006(3) 0.015(3) 0.015(3)
C15 0.061(4) 0.066(5) 0.043(4) 0.013(4) 0.026(3) 0.030(4)
C16 0.068(5) 0.065(5) 0.056(5) 0.025(4) 0.044(4) 0.030(4)
C17 0.042(4) 0.046(4) 0.069(5) 0.018(4) 0.028(3) 0.011(3)
C18 0.050(4) 0.041(4) 0.046(4) 0.014(3) 0.026(3) 0.014(3)
C19 0.047(4) 0.023(3) 0.042(4) 0.011(3) 0.022(3) 0.013(3)
C20 0.053(4) 0.034(4) 0.055(4) 0.014(3) 0.032(3) 0.013(3)
C21 0.080(5) 0.035(4) 0.074(5) 0.026(4) 0.048(4) 0.016(4)
C22 0.098(6) 0.042(5) 0.074(5) 0.032(4) 0.047(4) 0.039(4)
C23 0.062(4) 0.044(4) 0.060(4) 0.026(4) 0.030(3) 0.028(4)
C24 0.048(4) 0.031(4) 0.044(4) 0.014(3) 0.023(3) 0.020(3)
C25 0.040(3) 0.032(4) 0.036(3) 0.006(3) 0.016(3) 0.022(3)
C26 0.040(3) 0.053(5) 0.054(4) 0.019(4) 0.024(3) 0.027(3)
C27 0.050(4) 0.073(6) 0.089(6) 0.029(5) 0.037(4) 0.044(4)
C28 0.053(4) 0.060(5) 0.087(6) 0.020(5) 0.047(4) 0.025(4)
C29 0.047(4) 0.055(5) 0.078(5) 0.024(4) 0.043(4) 0.018(4)
C30 0.042(3) 0.041(4) 0.048(4) 0.018(3) 0.024(3) 0.020(3)
C31 0.035(3) 0.031(4) 0.043(4) 0.008(3) 0.016(3) 0.018(3)
C32 0.039(3) 0.026(3) 0.045(3) 0.018(3) 0.024(3) 0.018(3)
C33 0.039(3) 0.046(4) 0.053(4) 0.019(3) 0.020(3) 0.021(3)
C34 0.050(4) 0.025(4) 0.070(5) 0.010(3) 0.026(3) 0.002(3)
C35 0.063(4) 0.029(4) 0.076(5) 0.021(4) 0.037(4) 0.018(4)
C36 0.062(4) 0.047(5) 0.068(5) 0.033(4) 0.036(4) 0.034(4)
C37 0.044(3) 0.041(4) 0.049(4) 0.014(3) 0.025(3) 0.021(3)
C38 0.104(7) 0.041(5) 0.130(8) 0.037(6) 0.046(6) 0.018(5)
C39 0.041(3) 0.032(4) 0.042(4) 0.013(3) 0.016(3) 0.014(3)
C40 0.050(4) 0.039(4) 0.039(3) 0.013(3) 0.023(3) 0.022(3)
C41 0.066(4) 0.051(5) 0.053(4) 0.026(4) 0.031(3) 0.025(4)
C42 0.092(6) 0.048(5) 0.050(4) 0.026(4) 0.036(4) 0.040(4)
C43 0.071(5) 0.063(5) 0.057(4) 0.028(4) 0.027(4) 0.046(4)
C44 0.059(4) 0.051(5) 0.050(4) 0.028(4) 0.025(3) 0.032(4)
C45 0.034(3) 0.025(3) 0.044(4) 0.008(3) 0.013(3) 0.006(3)
C46 0.048(4) 0.053(5) 0.050(4) 0.012(4) 0.011(3) 0.013(4)
C47 0.051(4) 0.049(5) 0.068(5) 0.008(4) 0.006(4) 0.012(4)
C48 0.026(3) 0.051(5) 0.088(6) 0.006(4) 0.010(4) 0.004(3)
C49 0.038(4) 0.030(4) 0.083(5) 0.000(4) 0.021(3) 0.007(3)
C50 0.036(3) 0.029(4) 0.057(4) 0.006(3) 0.016(3) 0.011(3)
C51 0.036(3) 0.030(3) 0.037(3) 0.011(3) 0.008(2) 0.014(3)
C52 0.069(4) 0.042(4) 0.044(4) 0.014(3) 0.028(3) 0.021(4)
C53 0.081(5) 0.049(5) 0.060(5) 0.008(4) 0.049(4) 0.028(4)
C54 0.080(5) 0.044(5) 0.069(5) 0.006(4) 0.033(4) 0.037(4)
C55 0.076(5) 0.038(4) 0.060(5) 0.009(4) 0.025(4) 0.030(4)
C56 0.058(4) 0.036(4) 0.050(4) 0.008(3) 0.024(3) 0.018(3)
C57 0.098(4) 0.048(3) 0.072(5) 0.011(3) 0.045(4) -0.005(3)
C58 0.099(4) 0.049(3) 0.073(5) 0.010(3) 0.045(4) -0.006(3)
C59 0.099(4) 0.051(3) 0.074(5) 0.009(3) 0.044(4) -0.007(3)
C60 0.099(4) 0.051(3) 0.074(5) 0.010(3) 0.045(4) -0.006(3)
C61 0.098(4) 0.050(3) 0.073(5) 0.010(3) 0.045(4) -0.005(3)
C62 0.098(4) 0.049(3) 0.073(5) 0.010(3) 0.046(4) -0.005(3)
C63 0.072(5) 0.044(5) 0.063(5) 0.018(4) 0.025(4) 0.020(4)
C64 0.110(7) 0.061(6) 0.065(6) 0.023(5) 0.018(5) 0.038(6)
C65 0.118(8) 0.072(7) 0.094(8) 0.019(6) 0.014(6) 0.055(6)
C66 0.081(6) 0.080(7) 0.091(7) 0.010(6) 0.025(5) 0.036(6)
C67 0.080(6) 0.075(6) 0.059(5) 0.020(5) 0.033(4) 0.028(5)
C68 0.068(5) 0.069(6) 0.048(4) 0.023(4) 0.015(4) 0.027(4)
C69 0.060(4) 0.046(4) 0.036(4) 0.013(3) 0.018(3) 0.022(4)
C70 0.056(4) 0.074(6) 0.078(6) 0.039(5) 0.027(4) 0.028(4)
C71 0.079(6) 0.111(9) 0.094(7) 0.055(6) 0.048(5) 0.067(6)
C72 0.110(7) 0.063(6) 0.090(6) 0.044(5) 0.066(5) 0.048(6)
C73 0.066(5) 0.056(6) 0.079(6) 0.027(5) 0.033(4) 0.012(4)
C74 0.056(4) 0.068(6) 0.069(5) 0.027(4) 0.031(4) 0.026(4)
P4 0.0401(10) 0.0626(14) 0.0573(12) 0.0131(10) 0.0139(8) 0.0203(10)
F1 0.100(4) 0.148(6) 0.135(5) 0.036(5) 0.060(4) 0.068(4)
F2 0.123(5) 0.145(6) 0.134(5) 0.024(5) 0.054(4) 0.055(4)
F3 0.110(4) 0.138(6) 0.151(6) 0.014(5) 0.051(4) 0.069(4)
F4 0.130(5) 0.133(6) 0.154(6) 0.024(5) 0.049(4) 0.051(4)
F5 0.136(5) 0.148(6) 0.156(6) 0.024(5) 0.043(4) 0.036(4)
F6 0.133(5) 0.141(6) 0.136(5) 0.032(5) 0.045(4) 0.055(4)
F4A 0.132(5) 0.135(6) 0.149(5) 0.018(5) 0.057(4) 0.064(4)
F3A 0.117(4) 0.132(6) 0.152(6) 0.017(5) 0.031(4) 0.067(4)
F5A 0.122(5) 0.139(6) 0.145(5) 0.009(5) 0.071(4) 0.046(4)
F6A 0.113(4) 0.136(6) 0.129(5) 0.044(5) 0.058(4) 0.063(4)
F1A 0.113(4) 0.153(6) 0.139(6) 0.035(5) 0.036(4) 0.051(4)
F2A 0.123(5) 0.141(6) 0.146(5) 0.029(5) 0.064(4) 0.046(4)
C57A 0.097(4) 0.048(3) 0.072(5) 0.011(3) 0.046(4) -0.006(3)
C58A 0.099(4) 0.050(3) 0.074(5) 0.010(3) 0.044(4) -0.006(3)
C59A 0.099(4) 0.050(3) 0.074(5) 0.010(3) 0.044(4) -0.006(3)
C60A 0.098(4) 0.050(3) 0.074(5) 0.010(3) 0.045(4) -0.006(3)
C61A 0.099(4) 0.050(3) 0.074(5) 0.009(3) 0.045(4) -0.006(3)
C62A 0.098(4) 0.049(3) 0.073(5) 0.010(3) 0.046(4) -0.006(3)
P3A 0.093(4) 0.049(2) 0.038(2) 0.0185(19) 0.016(3) 0.021(2)

loop_
_atom_type_symbol
_atom_type_description
_atom_type_scat_dispersion_real
_atom_type_scat_dispersion_imag
_atom_type_scat_source
C C 0.0033 0.0016 'International Tables Vol C Tables 4.2.6.8 and 6.1.1.4'
H H 0.0000 0.0000 'International Tables Vol C Tables 4.2.6.8 and 6.1.1.4'
N N 0.0061 0.0033 'International Tables Vol C Tables 4.2.6.8 and 6.1.1.4'
O O 0.0106 0.0060 'International Tables Vol C Tables 4.2.6.8 and 6.1.1.4'
F F 0.0171 0.0103 'International Tables Vol C Tables 4.2.6.8 and 6.1.1.4'
P P 0.1023 0.0942 'International Tables Vol C Tables 4.2.6.8 and 6.1.1.4'
Br Br -0.2901 2.4595 'International Tables Vol C Tables 4.2.6.8 and 6.1.1.4'
Re Re -1.0185 7.2310 'International Tables Vol C Tables 4.2.6.8 and 6.1.1.4'

loop_
_geom_angle_atom_site_label_1
_geom_angle_atom_site_label_2
_geom_angle_atom_site_label_3
_geom_angle
O1 Re1 N1 82.52(16)
O1 Re1 Br1 88.92(10)
O1 Re1 P1 85.79(12)
O1 Re1 P2 87.56(12)
N1 Re1 Br1 171.31(12)
N1 Re1 P1 91.74(12)
N1 Re1 P2 89.86(12)
N2 Re1 O1 176.95(17)
N2 Re1 N1 98.24(18)
N2 Re1 Br1 90.39(14)
N2 Re1 P1 91.23(15)
N2 Re1 P2 95.38(15)
P1 Re1 Br1 89.11(4)
P2 Re1 Br1 88.28(4)
P2 Re1 P1 172.90(5)
C19 O1 Re1 137.4(3)
C25 O2 C26 106.5(4)
C25 N1 Re1 125.7(4)
C25 N1 C31 106.0(5)
C31 N1 Re1 128.2(4)
C32 N2 Re1 169.4(4)
C1 P1 Re1 111.26(19)
C1 P1 C7 107.7(3)
C1 P1 C13 102.2(3)
C7 P1 Re1 112.3(2)
C13 P1 Re1 118.24(19)
C13 P1 C7 104.2(3)
C39 P2 Re1 109.1(2)
C39 P2 C45 105.3(3)
C39 P2 C51 106.4(3)
C45 P2 Re1 117.8(2)
C51 P2 Re1 116.29(18)
C51 P2 C45 100.9(3)
C57 P3 C63 99.0(8)
C57 P3 C69 98.6(7)
C63 P3 C69 101.5(5)
C2 C1 P1 118.6(5)
C2 C1 C6 118.0(6)
C6 C1 P1 123.4(5)
C1 C2 H 119.2
C3 C2 C1 121.7(7)
C3 C2 H 119.2
C2 C3 HA 119.6
C2 C3 C4 120.8(8)
C4 C3 HA 119.6
C3 C4 HB 120.4
C5 C4 C3 119.2(7)
C5 C4 HB 120.4
C4 C5 HC 119.7
C4 C5 C6 120.6(7)
C6 C5 HC 119.7
C1 C6 C5 119.8(7)
C1 C6 HD 120.1
C5 C6 HD 120.1
C8 C7 P1 122.3(5)
C8 C7 C12 118.3(6)
C12 C7 P1 119.2(5)
C7 C8 HE 119.9
C9 C8 C7 120.3(7)
C9 C8 HE 119.9
C8 C9 HF 119.7
C10 C9 C8 120.7(8)
C10 C9 HF 119.7
C9 C10 HG 120.2
C9 C10 C11 119.6(8)
C11 C10 HG 120.2
C10 C11 HH 119.6
C10 C11 C12 120.8(8)
C12 C11 HH 119.6
C7 C12 HI 119.8
C11 C12 C7 120.3(7)
C11 C12 HI 119.8
C14 C13 P1 118.9(4)
C14 C13 C18 118.0(5)
C18 C13 P1 122.9(5)
C13 C14 HJ 119.5
C13 C14 C15 121.0(6)
C15 C14 HJ 119.5
C14 C15 HK 120.4
C16 C15 C14 119.1(7)
C16 C15 HK 120.4
C15 C16 HL 119.5
C17 C16 C15 121.0(6)
C17 C16 HL 119.5
C16 C17 HM 120.2
C16 C17 C18 119.7(6)
C18 C17 HM 120.2
C13 C18 HN 119.4
C17 C18 C13 121.2(6)
C17 C18 HN 119.4
O1 C19 C20 119.5(5)
O1 C19 C24 120.7(5)
C20 C19 C24 119.7(5)
C19 C20 HO 120.4
C19 C20 C21 119.1(6)
C21 C20 HO 120.4
C20 C21 HP 119.2
C22 C21 C20 121.7(6)
C22 C21 HP 119.2
C21 C22 HQ 120.1
C23 C22 C21 119.8(6)
C23 C22 HQ 120.1
C22 C23 HR 119.9
C22 C23 C24 120.2(6)
C24 C23 HR 119.9
C19 C24 C25 120.1(5)
C23 C24 C19 119.3(6)
C23 C24 C25 120.5(5)
O2 C25 C24 117.7(5)
N1 C25 O2 112.3(5)
N1 C25 C24 130.1(5)
O2 C26 C31 107.7(5)
C27 C26 O2 128.1(6)
C27 C26 C31 124.2(6)
C26 C27 HS 122.0
C26 C27 C28 116.0(6)
C28 C27 HS 122.0
C27 C28 HT 119.3
C27 C28 C29 121.5(6)
C29 C28 HT 119.3
C28 C29 HU 119.2
C30 C29 C28 121.7(6)
C30 C29 HU 119.2
C29 C30 HV 121.4
C29 C30 C31 117.2(6)
C31 C30 HV 121.4
N1 C31 C30 133.1(5)
C26 C31 N1 107.5(5)
C26 C31 C30 119.4(5)
N2 C32 C33 122.3(5)
N2 C32 C37 118.8(5)
C33 C32 C37 118.8(5)
C32 C33 HW 120.0
C34 C33 C32 120.1(6)
C34 C33 HW 120.0
C33 C34 HX 119.2
C35 C34 C33 121.6(6)
C35 C34 HX 119.2
C34 C35 C36 118.6(6)
C34 C35 C38 121.2(7)
C36 C35 C38 120.3(7)
C35 C36 HY 119.5
C37 C36 C35 121.0(6)
C37 C36 HY 119.5
C32 C37 HZ 120.1
C36 C37 C32 119.8(6)
C36 C37 HZ 120.1
C35 C38 H0AA 109.5
C35 C38 H1AA 109.5
C35 C38 H2AA 109.5
H0AA C38 H1AA 109.5
H0AA C38 H2AA 109.5
H1AA C38 H2AA 109.5
C40 C39 P2 119.1(4)
C44 C39 P2 121.9(5)
C44 C39 C40 118.7(6)
C39 C40 H3AA 120.3
C41 C40 C39 119.4(6)
C41 C40 H3AA 120.3
C40 C41 H4AA 119.7
C40 C41 C42 120.6(6)
C42 C41 H4AA 119.7
C41 C42 H5AA 119.7
C43 C42 C41 120.6(6)
C43 C42 H5AA 119.7
C42 C43 H6AA 120.0
C42 C43 C44 119.9(6)
C44 C43 H6AA 120.0
C39 C44 H7AA 119.6
C43 C44 C39 120.7(6)
C43 C44 H7AA 119.6
C46 C45 P2 117.7(5)
C50 C45 P2 123.9(5)
C50 C45 C46 118.4(6)
C45 C46 H8AA 119.8
C47 C46 C45 120.3(7)
C47 C46 H8AA 119.8
C46 C47 H9AA 119.7
C46 C47 C48 120.6(7)
C48 C47 H9AA 119.7
C47 C48 H0BA 119.9
C49 C48 C47 120.2(6)
C49 C48 H0BA 119.9
C48 C49 H1BA 120.2
C48 C49 C50 119.6(7)
C50 C49 H1BA 120.2
C45 C50 C49 120.9(6)
C45 C50 H2BA 119.5
C49 C50 H2BA 119.5
C52 C51 P2 125.2(4)
C56 C51 P2 117.0(5)
C56 C51 C52 117.8(6)
C51 C52 H3BA 119.7
C53 C52 C51 120.5(6)
C53 C52 H3BA 119.7
C52 C53 H4BA 120.0
C54 C53 C52 120.1(6)
C54 C53 H4BA 120.0
C53 C54 H5BA 119.5
C55 C54 C53 121.0(7)
C55 C54 H5BA 119.5
C54 C55 H6BA 120.3
C54 C55 C56 119.5(7)
C56 C55 H6BA 120.3
C51 C56 H7BA 119.4
C55 C56 C51 121.2(6)
C55 C56 H7BA 119.4
C58 C57 P3 129.4(9)
C58 C57 C62 120.0
C62 C57 P3 110.6(9)
C57 C58 H8BA 120.0
C59 C58 C57 120.0
C59 C58 H8BA 120.0
C58 C59 H9BA 120.0
C58 C59 C60 120.0
C60 C59 H9BA 120.0
C59 C60 H0CA 120.0
C61 C60 C59 120.0
C61 C60 H0CA 120.0
C60 C61 H1CA 120.0
C60 C61 C62 120.0
C62 C61 H1CA 120.0
C57 C62 H2CA 120.0
C61 C62 C57 120.0
C61 C62 H2CA 120.0
C64 C63 P3 114.1(6)
C64 C63 P3A 119.4(6)
C68 C63 P3 128.4(6)
C68 C63 C64 117.3(7)
C68 C63 P3A 123.2(6)
C63 C64 H3CA 120.1
C65 C64 C63 119.9(8)
C65 C64 H3CA 120.1
C64 C65 H4CA 119.1
C66 C65 C64 121.8(10)
C66 C65 H4CA 119.1
C65 C66 H5CA 120.4
C65 C66 C67 119.2(10)
C67 C66 H5CA 120.4
C66 C67 H6CA 119.7
C66 C67 C68 120.7(8)
C68 C67 H6CA 119.7
C63 C68 H7CA 119.4
C67 C68 C63 121.1(8)
C67 C68 H7CA 119.4
C70 C69 P3 128.9(6)
C70 C69 P3A 120.0(6)
C74 C69 P3 113.0(6)
C74 C69 C70 117.5(6)
C74 C69 P3A 122.3(6)
C69 C70 H8CA 119.9
C69 C70 C71 120.2(7)
C71 C70 H8CA 119.9
C70 C71 H9CA 120.1
C72 C71 C70 119.8(8)
C72 C71 H9CA 120.1
C71 C72 H0DA 120.0
C73 C72 C71 120.0(8)
C73 C72 H0DA 120.0
C72 C73 H1DA 119.5
C72 C73 C74 120.9(8)
C74 C73 H1DA 119.5
C69 C74 H2DA 119.2
C73 C74 C69 121.6(7)
C73 C74 H2DA 119.2
F1 P4 F4 88.8(3)
F2 P4 F1 89.5(3)
F2 P4 F3 90.0(3)
F2 P4 F4 83.9(8)
F2 P4 F6 171.1(9)
F3 P4 F1 177.2(4)
F3 P4 F4 88.4(3)
F5 P4 F1 91.8(3)
F5 P4 F2 95.5(9)
F5 P4 F3 91.0(3)
F5 P4 F4 179.2(7)
F5 P4 F6 93.4(9)
F6 P4 F1 90.4(3)
F6 P4 F3 89.6(3)
F6 P4 F4 87.2(8)
F4A P4 F3A 90.5(3)
F4A P4 F5A 174.0(8)
F4A P4 F6A 90.1(8)
F4A P4 F1A 91.1(3)
F3A P4 F5A 88.9(3)
F3A P4 F6A 89.5(3)
F3A P4 F1A 177.5(4)
F5A P4 F6A 83.9(7)
F1A P4 F5A 89.3(3)
F1A P4 F6A 88.6(3)
F2A P4 F4A 91.5(8)
F2A P4 F3A 91.4(3)
F2A P4 F5A 94.5(8)
F2A P4 F6A 178.1(8)
F2A P4 F1A 90.4(3)
C58A C57A C62A 120.0
C58A C57A P3A 122.6(7)
C62A C57A P3A 117.0(7)
C57A C58A H3DA 120.0
C57A C58A C59A 120.0
C59A C58A H3DA 120.0
C58A C59A H4DA 120.0
C60A C59A C58A 120.0
C60A C59A H4DA 120.0
C59A C60A H5DA 120.0
C61A C60A C59A 120.0
C61A C60A H5DA 120.0
C60A C61A H6DA 120.0
C60A C61A C62A 120.0
C62A C61A H6DA 120.0
C57A C62A H7DA 120.0
C61A C62A C57A 120.0
C61A C62A H7DA 120.0
C63 P3A C57A 108.7(6)
C69 P3A C63 101.5(4)
C69 P3A C57A 103.7(6)

loop_
_geom_bond_atom_site_label_1
_geom_bond_atom_site_label_2
_geom_bond_distance
Re1 O1 1.973(4)
Re1 N1 2.140(4)
Re1 N2 1.730(4)
Re1 Br1 2.5552(6)
Re1 P1 2.5202(15)
Re1 P2 2.5098(15)
O1 C19 1.358(7)
O2 C25 1.343(6)
O2 C26 1.369(7)
N1 C25 1.326(7)
N1 C31 1.392(7)
N2 C32 1.373(7)
P1 C1 1.816(7)
P1 C7 1.825(6)
P1 C13 1.824(5)
P2 C39 1.814(6)
P2 C45 1.827(6)
P2 C51 1.816(6)
P3 C57 1.831(7)
P3 C63 1.833(8)
P3 C69 1.837(8)
C1 C2 1.387(9)
C1 C6 1.396(8)
C2 H 0.9300
C2 C3 1.350(10)
C3 HA 0.9300
C3 C4 1.389(10)
C4 HB 0.9300
C4 C5 1.361(11)
C5 HC 0.9300
C5 C6 1.402(11)
C6 HD 0.9300
C7 C8 1.380(9)
C7 C12 1.383(8)
C8 HE 0.9300
C8 C9 1.377(10)
C9 HF 0.9300
C9 C10 1.354(12)
C10 HG 0.9300
C10 C11 1.361(12)
C11 HH 0.9300
C11 C12 1.369(10)
C12 HI 0.9300
C13 C14 1.379(8)
C13 C18 1.382(8)
C14 HJ 0.9300
C14 C15 1.390(9)
C15 HK 0.9300
C15 C16 1.364(10)
C16 HL 0.9300
C16 C17 1.363(10)
C17 HM 0.9300
C17 C18 1.375(9)
C18 HN 0.9300
C19 C20 1.381(8)
C19 C24 1.407(8)
C20 HO 0.9300
C20 C21 1.384(9)
C21 HP 0.9300
C21 C22 1.373(10)
C22 HQ 0.9300
C22 C23 1.364(9)
C23 HR 0.9300
C23 C24 1.401(8)
C24 C25 1.428(8)
C26 C27 1.368(8)
C26 C31 1.382(8)
C27 HS 0.9300
C27 C28 1.368(10)
C28 HT 0.9300
C28 C29 1.407(10)
C29 HU 0.9300
C29 C30 1.368(8)
C30 HV 0.9300
C30 C31 1.398(8)
C32 C33 1.391(8)
C32 C37 1.403(8)
C33 HW 0.9300
C33 C34 1.378(9)
C34 HX 0.9300
C34 C35 1.370(9)
C35 C36 1.394(9)
C35 C38 1.511(10)
C36 HY 0.9300
C36 C37 1.375(9)
C37 HZ 0.9300
C38 H0AA 0.9600
C38 H1AA 0.9600
C38 H2AA 0.9600
C39 C40 1.418(8)
C39 C44 1.392(8)
C40 H3AA 0.9300
C40 C41 1.376(8)
C41 H4AA 0.9300
C41 C42 1.377(9)
C42 H5AA 0.9300
C42 C43 1.376(10)
C43 H6AA 0.9300
C43 C44 1.378(9)
C44 H7AA 0.9300
C45 C46 1.402(9)
C45 C50 1.375(8)
C46 H8AA 0.9300
C46 C47 1.369(9)
C47 H9AA 0.9300
C47 C48 1.375(10)
C48 H0BA 0.9300
C48 C49 1.367(10)
C49 H1BA 0.9300
C49 C50 1.393(8)
C50 H2BA 0.9300
C51 C52 1.391(8)
C51 C56 1.389(8)
C52 H3BA 0.9300
C52 C53 1.368(9)
C53 H4BA 0.9300
C53 C54 1.365(10)
C54 H5BA 0.9300
C54 C55 1.356(10)
C55 H6BA 0.9300
C55 C56 1.371(9)
C56 H7BA 0.9300
C57 C58 1.3900
C57 C62 1.3900
C58 H8BA 0.9300
C58 C59 1.3900
C59 H9BA 0.9300
C59 C60 1.3900
C60 H0CA 0.9300
C60 C61 1.3900
C61 H1CA 0.9300
C61 C62 1.3900
C62 H2CA 0.9300
C63 C64 1.403(11)
C63 C68 1.389(9)
C63 P3A 1.835(7)
C64 H3CA 0.9300
C64 C65 1.370(13)
C65 H4CA 0.9300
C65 C66 1.352(12)
C66 H5CA 0.9300
C66 C67 1.364(12)
C67 H6CA 0.9300
C67 C68 1.367(11)
C68 H7CA 0.9300
C69 C70 1.377(9)
C69 C74 1.375(9)
C69 P3A 1.835(7)
C70 H8CA 0.9300
C70 C71 1.401(12)
C71 H9CA 0.9300
C71 C72 1.365(12)
C72 H0DA 0.9300
C72 C73 1.330(11)
C73 H1DA 0.9300
C73 C74 1.369(11)
C74 H2DA 0.9300
P4 F1 1.559(4)
P4 F2 1.557(4)
P4 F3 1.559(4)
P4 F4 1.567(5)
P4 F5 1.544(5)
P4 F6 1.557(4)
P4 F4A 1.551(4)
P4 F3A 1.553(4)
P4 F5A 1.563(5)
P4 F6A 1.569(4)
P4 F1A 1.557(4)
P4 F2A 1.549(4)
C57A C58A 1.3900
C57A C62A 1.3900
C57A P3A 1.835(6)
C58A H3DA 0.9300
C58A C59A 1.3900
C59A H4DA 0.9300
C59A C60A 1.3900
C60A H5DA 0.9300
C60A C61A 1.3900
C61A H6DA 0.9300
C61A C62A 1.3900
C62A H7DA 0.9300

loop_
_geom_hbond_atom_site_label_D
_geom_hbond_atom_site_label_H
_geom_hbond_atom_site_label_A
_geom_hbond_distance_DH
_geom_hbond_distance_HA
_geom_hbond_distance_DA
_geom_hbond_angle_DHA
_geom_hbond_site_symmetry_A
C17 HM F5 0.93 2.18 3.081(10) 162.0 .
C18 HN O1 0.93 2.43 3.223(8) 142.8 .
C23 HR O2 0.93 2.45 2.766(8) 99.6 .
C27 HS F6 0.93 2.81 3.665(16) 153.0 1_655
C30 HV N2 0.93 2.54 3.177(7) 126.1 .
C50 H2BA O1 0.93 2.50 3.211(7) 133.1 .
C50 H2BA Br1 0.93 2.83 3.447(6) 124.7 .

loop_
_geom_torsion_atom_site_label_1
_geom_torsion_atom_site_label_2
_geom_torsion_atom_site_label_3
_geom_torsion_atom_site_label_4
_geom_torsion
Re1 O1 C19 C20 163.1(4)
Re1 O1 C19 C24 -17.5(9)
Re1 N1 C25 O2 -176.1(3)
Re1 N1 C25 C24 4.8(9)
Re1 N1 C31 C26 175.2(4)
Re1 N1 C31 C30 -4.1(9)
Re1 N2 C32 C33 118(2)
Re1 N2 C32 C37 -60(2)
Re1 P1 C1 C2 60.2(5)
Re1 P1 C1 C6 -119.4(5)
Re1 P1 C7 C8 -114.8(6)
Re1 P1 C7 C12 60.9(6)
Re1 P1 C13 C14 -160.0(4)
Re1 P1 C13 C18 24.1(6)
Re1 P2 C39 C40 73.1(5)
Re1 P2 C39 C44 -101.7(5)
Re1 P2 C45 C46 179.5(4)
Re1 P2 C45 C50 -2.6(6)
Re1 P2 C51 C52 -127.6(5)
Re1 P2 C51 C56 54.8(5)
O1 C19 C20 C21 -179.7(6)
O1 C19 C24 C23 179.6(6)
O1 C19 C24 C25 -2.0(9)
O2 C26 C27 C28 -179.8(7)
O2 C26 C31 N1 1.7(7)
O2 C26 C31 C30 -178.9(5)
N1 Re1 N2 C32 -154(2)
N2 C32 C33 C34 -175.2(6)
N2 C32 C37 C36 175.3(6)
Br1 Re1 N2 C32 27(2)
P1 Re1 N2 C32 -62(2)
P1 C1 C2 C3 -179.4(6)
P1 C1 C6 C5 179.4(5)
P1 C7 C8 C9 173.5(6)
P1 C7 C12 C11 -173.8(6)
P1 C13 C14 C15 -176.5(5)
P1 C13 C18 C17 176.0(5)
P2 Re1 N2 C32 115(2)
P2 C39 C40 C41 -176.5(5)
P2 C39 C44 C43 176.3(6)
P2 C45 C46 C47 179.8(6)
P2 C45 C50 C49 -179.6(5)
P2 C51 C52 C53 -179.4(5)
P2 C51 C56 C55 179.5(5)
P3 C57 C58 C59 -178.0(15)
P3 C57 C62 C61 178.4(12)
P3 C63 C64 C65 -174.9(8)
P3 C63 C68 C67 172.9(8)
P3 C69 C70 C71 168.8(7)
P3 C69 C74 C73 -170.3(7)
C1 P1 C7 C8 122.4(6)
C1 P1 C7 C12 -61.9(6)
C1 P1 C13 C14 -37.5(5)
C1 P1 C13 C18 146.6(5)
C1 C2 C3 C4 0.5(11)
C2 C1 C6 C5 -0.2(9)
C2 C3 C4 C5 -1.3(12)
C3 C4 C5 C6 1.3(12)
C4 C5 C6 C1 -0.5(11)
C6 C1 C2 C3 0.2(10)
C7 P1 C1 C2 -176.3(5)
C7 P1 C1 C6 4.0(6)
C7 P1 C13 C14 74.5(5)
C7 P1 C13 C18 -101.3(5)
C7 C8 C9 C10 2.5(13)
C8 C7 C12 C11 2.1(10)
C8 C9 C10 C11 -2.4(15)
C9 C10 C11 C12 2.2(14)
C10 C11 C12 C7 -2.1(12)
C12 C7 C8 C9 -2.3(11)
C13 P1 C1 C2 -66.9(5)
C13 P1 C1 C6 113.4(5)
C13 P1 C7 C8 14.3(7)
C13 P1 C7 C12 -169.9(5)
C13 C14 C15 C16 0.9(11)
C14 C13 C18 C17 0.1(9)
C14 C15 C16 C17 -1.0(11)
C15 C16 C17 C18 0.7(11)
C16 C17 C18 C13 -0.2(10)
C18 C13 C14 C15 -0.5(9)
C19 C20 C21 C22 -0.4(11)
C19 C24 C25 O2 -172.4(5)
C19 C24 C25 N1 6.7(10)
C20 C19 C24 C23 -1.0(9)
C20 C19 C24 C25 177.5(6)
C20 C21 C22 C23 -0.1(12)
C21 C22 C23 C24 0.0(11)
C22 C23 C24 C19 0.6(10)
C22 C23 C24 C25 -177.9(7)
C23 C24 C25 O2 6.1(9)
C23 C24 C25 N1 -174.8(6)
C24 C19 C20 C21 0.9(10)
C25 O2 C26 C27 175.9(7)
C25 O2 C26 C31 -1.2(7)
C25 N1 C31 C26 -1.5(7)
C25 N1 C31 C30 179.2(7)
C26 O2 C25 N1 0.3(7)
C26 O2 C25 C24 179.5(5)
C26 C27 C28 C29 1.2(12)
C27 C26 C31 N1 -175.5(6)
C27 C26 C31 C30 3.9(10)
C27 C28 C29 C30 0.1(12)
C28 C29 C30 C31 0.5(10)
C29 C30 C31 N1 176.9(6)
C29 C30 C31 C26 -2.4(9)
C31 N1 C25 O2 0.8(6)
C31 N1 C25 C24 -178.3(6)
C31 C26 C27 C28 -3.2(11)
C32 C33 C34 C35 0.5(10)
C33 C32 C37 C36 -2.4(9)
C33 C34 C35 C36 -3.4(11)
C33 C34 C35 C38 176.0(7)
C34 C35 C36 C37 3.4(10)
C35 C36 C37 C32 -0.5(10)
C37 C32 C33 C34 2.4(9)
C38 C35 C36 C37 -176.0(7)
C39 P2 C45 C46 57.7(6)
C39 P2 C45 C50 -124.4(5)
C39 P2 C51 C52 -5.9(6)
C39 P2 C51 C56 176.5(5)
C39 C40 C41 C42 1.7(10)
C40 C39 C44 C43 1.5(10)
C40 C41 C42 C43 -1.9(11)
C41 C42 C43 C44 1.8(11)
C42 C43 C44 C39 -1.6(11)
C44 C39 C40 C41 -1.6(9)
C45 P2 C39 C40 -159.6(5)
C45 P2 C39 C44 25.6(6)
C45 P2 C51 C52 103.8(6)
C45 P2 C51 C56 -73.8(5)
C45 C46 C47 C48 -0.3(12)
C46 C45 C50 C49 -1.8(10)
C46 C47 C48 C49 -1.2(12)
C47 C48 C49 C50 1.2(11)
C48 C49 C50 C45 0.3(10)
C50 C45 C46 C47 1.8(10)
C51 P2 C39 C40 -53.1(6)
C51 P2 C39 C44 132.1(5)
C51 P2 C45 C46 -52.8(5)
C51 P2 C45 C50 125.1(5)
C51 C52 C53 C54 0.6(11)
C52 C51 C56 C55 1.7(9)
C52 C53 C54 C55 0.8(12)
C53 C54 C55 C56 -0.9(12)
C54 C55 C56 C51 -0.4(11)
C56 C51 C52 C53 -1.8(10)
C57 P3 C63 C64 -106.8(9)
C57 P3 C63 C68 79.1(10)
C57 P3 C69 C70 11.7(10)
C57 P3 C69 C74 -177.9(7)
C57 C58 C59 C60 0.0
C58 C57 C62 C61 0.0
C58 C59 C60 C61 0.0
C59 C60 C61 C62 0.0
C60 C61 C62 C57 0.0
C62 C57 C58 C59 0.0
C63 P3 C57 C58 -11.7(13)
C63 P3 C57 C62 170.2(6)
C63 P3 C69 C70 112.8(8)
C63 P3 C69 C74 -76.8(7)
C63 C64 C65 C66 0.5(15)
C64 C63 C68 C67 -1.0(12)
C64 C63 P3A C69 144.4(7)
C64 C63 P3A C57A -106.6(8)
C64 C65 C66 C67 0.3(15)
C65 C66 C67 C68 -1.4(14)
C66 C67 C68 C63 1.8(13)
C68 C63 C64 C65 -0.1(13)
C68 C63 P3A C69 -40.1(9)
C68 C63 P3A C57A 68.8(9)
C69 P3 C57 C58 91.5(12)
C69 P3 C57 C62 -86.7(7)
C69 P3 C63 C64 152.4(7)
C69 P3 C63 C68 -21.7(10)
C69 C70 C71 C72 -0.3(12)
C70 C69 C74 C73 1.3(10)
C70 C69 P3A C63 121.9(6)
C70 C69 P3A C57A 9.2(8)
C70 C71 C72 C73 1.9(13)
C71 C72 C73 C74 -2.0(12)
C72 C73 C74 C69 0.4(12)
C74 C69 C70 C71 -1.3(11)
C74 C69 P3A C63 -62.7(7)
C74 C69 P3A C57A -175.5(7)
C57A C58A C59A C60A 0.0
C58A C57A C62A C61A 0.0
C58A C57A P3A C63 -30.9(9)
C58A C57A P3A C69 76.5(8)
C58A C59A C60A C61A 0.0
C59A C60A C61A C62A 0.0
C60A C61A C62A C57A 0.0
C62A C57A C58A C59A 0.0
C62A C57A P3A C63 156.0(5)
C62A C57A P3A C69 -96.6(6)
P3A C63 C64 C65 175.6(8)
P3A C63 C68 C67 -176.6(7)
P3A C69 C70 C71 174.3(7)
P3A C69 C74 C73 -174.2(6)
P3A C57A C58A C59A -172.9(10)
P3A C57A C62A C61A 173.3(9)
